data_7018302
loop_
_publ_author_name
'Xu, Fei'
'Matsumoto, Kazuhiko'
'Hagiwara, Rika'

_publ_section_title
;
 Effects of alkyl chain length and anion size on thermal and structural
 properties for 1-alkyl-3-methylimidazolium hexafluorocomplex salts
 (C(x)MImAF(6), x = 14, 16 and 18; A = P, As, Sb, Nb and Ta).
;
_journal_issue 12
_journal_name_full 'Dalton transactions (Cambridge, England : 2003)'
_journal_page_first 3494
_journal_page_last 3502
_journal_paper_doi 10.1039/c2dt11693f
_journal_volume 41
_journal_year 2012
_chemical_formula_moiety
;
(C22 N2 H43 +), (As F6 -)
;
_chemical_formula_sum 'C22 H43 As F6 N2'
_chemical_formula_weight 524.50
_chemical_melting_point 351.1
_chemical_name_common C18MImAsF6
_chemical_name_systematic
;
?
;
_space_group_IT_number 14
_symmetry_cell_setting monoclinic
_symmetry_space_group_name_Hall '-P 2yab'
_symmetry_space_group_name_H-M 'P 1 21/a 1'
_atom_sites_solution_hydrogens geom
_atom_sites_solution_primary direct
_atom_sites_solution_secondary difmap
_audit_creation_method SHELXL-97
_cell_angle_alpha 90.00
_cell_angle_beta 94.400(3)
_cell_angle_gamma 90.00
_cell_formula_units_Z 4
_cell_length_a 9.5645(13)
_cell_length_b 9.8620(15)
_cell_length_c 28.969(4)
_cell_measurement_reflns_used 7481
_cell_measurement_temperature 298
_cell_measurement_theta_max 54.90
_cell_measurement_theta_min 6.03
_cell_volume 2724.5(7)
_computing_cell_refinement 'RAPID AUTO 2.40 (Rigaku 2006)'
_computing_data_collection 'Rigaku R-AXIS Rapid-II'
_computing_data_reduction 'RAPID AUTO 2.40 (Rigaku 2006)'
_computing_structure_refinement 'SHELXL-97 (Sheldrick, 1997)'
_computing_structure_solution 'SIR92 (Altmare et al., 1994)'
_diffrn_ambient_temperature 298
_diffrn_measured_fraction_theta_full 0.996
_diffrn_measured_fraction_theta_max 0.996
_diffrn_measurement_device_type 'Rigaku R-AXIS RapidII'
_diffrn_measurement_method 'imaging plate'
_diffrn_radiation_monochromator graphite
_diffrn_radiation_source 'fine-focus sealed tube'
_diffrn_radiation_type MoK\a
_diffrn_radiation_wavelength 0.71073
_diffrn_reflns_av_R_equivalents 0.0546
_diffrn_reflns_av_sigmaI/netI 0.0761
_diffrn_reflns_limit_h_max 11
_diffrn_reflns_limit_h_min -11
_diffrn_reflns_limit_k_max 11
_diffrn_reflns_limit_k_min -11
_diffrn_reflns_limit_l_max 34
_diffrn_reflns_limit_l_min -34
_diffrn_reflns_number 20574
_diffrn_reflns_theta_full 25.00
_diffrn_reflns_theta_max 25.00
_diffrn_reflns_theta_min 3.02
_exptl_absorpt_coefficient_mu 1.299
_exptl_absorpt_correction_T_max 1.0000
_exptl_absorpt_correction_T_min 0.4746
_exptl_absorpt_correction_type multi-scan
_exptl_absorpt_process_details 'RAPID AUTO 2.40 (Rigaku 2006)'
_exptl_crystal_colour colorless
_exptl_crystal_density_diffrn 1.279
_exptl_crystal_density_method 'not measured'
_exptl_crystal_description platelet
_exptl_crystal_F_000 1104
_exptl_crystal_size_max 0.70
_exptl_crystal_size_mid 0.20
_exptl_crystal_size_min 0.05
_refine_diff_density_max 0.867
_refine_diff_density_min -0.670
_refine_diff_density_rms 0.087
_refine_ls_extinction_method none
_refine_ls_goodness_of_fit_ref 1.080
_refine_ls_hydrogen_treatment constr
_refine_ls_matrix_type full
_refine_ls_number_parameters 301
_refine_ls_number_reflns 4779
_refine_ls_number_restraints 99
_refine_ls_restrained_S_all 1.269
_refine_ls_R_factor_all 0.1466
_refine_ls_R_factor_gt 0.0886
_refine_ls_shift/su_max 0.007
_refine_ls_shift/su_mean 0.001
_refine_ls_structure_factor_coef Fsqd
_refine_ls_weighting_details 'calc w=1/[\s^2^(Fo^2^)+(0.2000P)^2^+0.0000P] where P=(Fo^2^+2Fc^2^)/3'
_refine_ls_weighting_scheme calc
_refine_ls_wR_factor_gt 0.2720
_refine_ls_wR_factor_ref 0.3324
_reflns_number_gt 2370
_reflns_number_total 4779
_reflns_threshold_expression >2sigma(I)
_cod_data_source_file c2dt11693f.txt
_cod_data_source_block C18MImAsF6-25oC
_cod_original_sg_symbol_H-M P21/a
_cod_database_code 7018302

loop_
_symmetry_equiv_pos_as_xyz
'x, y, z'
'-x+1/2, y+1/2, -z'
'-x, -y, -z'
'x-1/2, -y-1/2, z'

loop_
_atom_site_label
_atom_site_type_symbol
_atom_site_fract_x
_atom_site_fract_y
_atom_site_fract_z
_atom_site_U_iso_or_equiv
_atom_site_adp_type
_atom_site_occupancy
_atom_site_symmetry_multiplicity
_atom_site_calc_flag
_atom_site_refinement_flags
_atom_site_disorder_assembly
_atom_site_disorder_group
As1 As -0.15333(10) 0.02491(11) 0.10466(3) 0.1046(6) Uani 1 1 d . . .
F4 F -0.2335(10) -0.0440(9) 0.1486(3) 0.172(3) Uani 1 1 d . . .
F3 F -0.2872(8) 0.1313(8) 0.0964(4) 0.219(5) Uani 1 1 d . . .
F2 F -0.0776(9) 0.0855(14) 0.0586(3) 0.231(5) Uani 1 1 d . . .
F5 F -0.0221(7) -0.0887(8) 0.1131(3) 0.173(3) Uani 1 1 d . . .
N1 N 0.3891(9) -0.0108(8) 0.1097(3) 0.108(2) Uani 1 1 d D A .
F6 F -0.0584(9) 0.1300(8) 0.1400(3) 0.186(3) Uani 1 1 d . . .
F1 F -0.2444(6) -0.0871(9) 0.0685(2) 0.154(3) Uani 1 1 d . . .
C21 C -0.6413(14) -0.1503(11) 0.6696(4) 0.136(4) Uani 1 1 d D . .
H21A H -0.7278 -0.1356 0.6506 0.163 Uiso 1 1 calc R . .
H21B H -0.6280 -0.2475 0.6729 0.163 Uiso 1 1 calc R . .
C9 C 0.1525(11) -0.1392(13) 0.2406(5) 0.213(8) Uani 1 1 d DU . .
H9AA H 0.0879 -0.0735 0.2260 0.256 Uiso 0.733(17) 1 calc PR A 1
H9BA H 0.1083 -0.2272 0.2359 0.256 Uiso 0.733(17) 1 calc PR A 1
H9AB H 0.0694 -0.1238 0.2201 0.256 Uiso 0.267(17) 1 d PR A 2
H9BB H 0.1808 -0.2321 0.2394 0.256 Uiso 0.267(17) 1 d PR A 2
C18 C -0.3841(12) -0.0942(11) 0.5740(4) 0.124(3) Uani 1 1 d D . .
H18A H -0.2987 -0.1077 0.5938 0.149 Uiso 1 1 calc R . .
H18B H -0.3984 0.0028 0.5708 0.149 Uiso 1 1 calc R . .
C17 C -0.3619(12) -0.1527(10) 0.5261(3) 0.120(3) Uani 1 1 d D . .
H17A H -0.3487 -0.2498 0.5294 0.145 Uiso 1 1 calc R . .
H17B H -0.4475 -0.1387 0.5065 0.145 Uiso 1 1 calc R . .
C13 C -0.0921(11) -0.1603(10) 0.3831(3) 0.116(3) Uani 1 1 d D . .
H13A H -0.1790 -0.1459 0.3642 0.140 Uiso 1 1 calc R . .
H13B H -0.0788 -0.2574 0.3866 0.140 Uiso 1 1 calc R . .
N3 N 0.4041(9) -0.1185(8) 0.0487(3) 0.111(2) Uani 1 1 d . . .
C22 C -0.6560(17) -0.0913(19) 0.7160(5) 0.181(6) Uani 1 1 d D . .
H22A H -0.6651 0.0062 0.7128 0.217 Uiso 1 1 calc R . .
H22B H -0.5706 -0.1091 0.7353 0.217 Uiso 1 1 calc R . .
C12 C 0.0287(11) -0.1022(12) 0.3579(4) 0.123(3) Uani 1 1 d D A .
H12A H 0.0192 -0.0045 0.3555 0.148 Uiso 1 1 calc R . .
H12B H 0.1170 -0.1222 0.3753 0.148 Uiso 1 1 calc R . .
C10 C 0.1556(11) -0.1127(13) 0.2903(4) 0.173(6) Uani 1 1 d D A .
H10A H 0.1641 -0.0159 0.2957 0.208 Uiso 1 1 calc R . .
H10B H 0.2372 -0.1564 0.3058 0.208 Uiso 1 1 calc R . .
C15 C -0.2261(11) -0.1566(10) 0.4545(3) 0.116(3) Uani 1 1 d D . .
H15A H -0.3122 -0.1419 0.4352 0.139 Uiso 1 1 calc R . .
H15B H -0.2128 -0.2538 0.4577 0.139 Uiso 1 1 calc R . .
C24 C 0.4556(14) -0.2094(13) 0.0148(4) 0.144(4) Uani 1 1 d . . .
H24A H 0.4006 -0.1988 -0.0141 0.216 Uiso 1 1 calc R . .
H24B H 0.4485 -0.3013 0.0253 0.216 Uiso 1 1 calc R . .
H24C H 0.5519 -0.1887 0.0106 0.216 Uiso 1 1 calc R . .
C5 C 0.2805(13) 0.0340(12) 0.0818(5) 0.127(4) Uani 1 1 d . . .
H5 H 0.2116 0.0961 0.0883 0.152 Uiso 1 1 calc R . .
C20 C -0.5212(13) -0.0923(13) 0.6450(4) 0.136(4) Uani 1 1 d D . .
H20A H -0.5351 0.0047 0.6416 0.163 Uiso 1 1 calc R . .
H20B H -0.4349 -0.1062 0.6643 0.163 Uiso 1 1 calc R . .
C14 C -0.1053(11) -0.0986(11) 0.4301(4) 0.117(3) Uani 1 1 d D . .
H14A H -0.1183 -0.0015 0.4266 0.141 Uiso 1 1 calc R . .
H14B H -0.0188 -0.1135 0.4491 0.141 Uiso 1 1 calc R . .
C11 C 0.0284(11) -0.1629(11) 0.3100(4) 0.139(4) Uani 1 1 d D . .
H11A H 0.0297 -0.2612 0.3118 0.166 Uiso 1 1 calc R A .
H11B H -0.0546 -0.1349 0.2911 0.166 Uiso 1 1 calc R . .
C2 C 0.4569(9) -0.1100(9) 0.0921(4) 0.098(2) Uani 1 1 d D . .
H2 H 0.5270 -0.1634 0.1069 0.118 Uiso 1 1 calc R . .
C19 C -0.5043(12) -0.1520(11) 0.5983(3) 0.127(4) Uani 1 1 d D . .
H19A H -0.5904 -0.1378 0.5789 0.152 Uiso 1 1 calc R . .
H19B H -0.4907 -0.2491 0.6017 0.152 Uiso 1 1 calc R . .
C23 C -0.779(2) -0.1435(17) 0.7407(6) 0.209(7) Uani 1 1 d D . .
H23A H -0.8640 -0.1292 0.7216 0.314 Uiso 1 1 calc R . .
H23B H -0.7835 -0.0958 0.7695 0.314 Uiso 1 1 calc R . .
H23C H -0.7668 -0.2387 0.7468 0.314 Uiso 1 1 calc R . .
C16 C -0.2430(11) -0.0976(11) 0.5016(3) 0.118(3) Uani 1 1 d D . .
H16A H -0.1568 -0.1127 0.5208 0.142 Uiso 1 1 calc R . .
H16B H -0.2553 -0.0003 0.4983 0.142 Uiso 1 1 calc R . .
C4 C 0.2952(13) -0.0320(12) 0.0424(5) 0.126(4) Uani 1 1 d . . .
H4 H 0.2393 -0.0205 0.0149 0.151 Uiso 1 1 calc R . .
C7A C 0.2846(15) 0.0016(15) 0.1921(4) 0.124(5) Uani 0.733(17) 1 d PDU A 1
H7A1 H 0.1948 0.0238 0.1760 0.149 Uiso 0.733(17) 1 calc PR A 1
H7A2 H 0.3012 0.0658 0.2172 0.149 Uiso 0.733(17) 1 calc PR A 1
C8A C 0.2750(19) -0.1404(16) 0.2126(6) 0.175(7) Uani 0.733(17) 1 d PDU A 1
H8A1 H 0.2628 -0.2076 0.1882 0.209 Uiso 0.733(17) 1 calc PR A 1
H8A2 H 0.3596 -0.1616 0.2319 0.209 Uiso 0.733(17) 1 calc PR A 1
C7B C 0.294(3) -0.096(2) 0.1769(5) 0.145(9) Uani 0.267(17) 1 d PDU A 2
H7B1 H 0.2009 -0.0883 0.1616 0.174 Uiso 0.267(17) 1 calc PR A 2
H7B2 H 0.3314 -0.1853 0.1707 0.174 Uiso 0.267(17) 1 calc PR A 2
C8B C 0.293(2) -0.073(3) 0.2268(6) 0.168(10) Uani 0.267(17) 1 d PDU A 2
H8B1 H 0.2941 0.0236 0.2337 0.202 Uiso 0.267(17) 1 calc PR A 2
H8B2 H 0.3733 -0.1150 0.2435 0.202 Uiso 0.267(17) 1 calc PR A 2
C6 C 0.3940(11) 0.0192(12) 0.1599(4) 0.141(4) Uani 1 1 d DU . .
H6AA H 0.4737 -0.0316 0.1734 0.169 Uiso 0.733(17) 1 calc PR A 1
H6BA H 0.4205 0.1140 0.1625 0.169 Uiso 0.733(17) 1 calc PR A 1
H6AB H 0.3659 0.1101 0.1660 0.169 Uiso 0.267(17) 1 d PR A 2
H6BB H 0.4894 0.0058 0.1722 0.169 Uiso 0.267(17) 1 d PR A 2

loop_
_atom_site_aniso_label
_atom_site_aniso_U_11
_atom_site_aniso_U_22
_atom_site_aniso_U_33
_atom_site_aniso_U_23
_atom_site_aniso_U_13
_atom_site_aniso_U_12
As1 0.0994(8) 0.1003(9) 0.1155(9) 0.0038(5) 0.0165(6) -0.0001(5)
F4 0.194(7) 0.204(8) 0.123(5) 0.020(5) 0.041(5) -0.029(6)
F3 0.143(5) 0.139(6) 0.372(14) 0.023(8) 0.000(7) 0.050(5)
F2 0.169(7) 0.337(13) 0.187(8) 0.111(9) 0.019(6) -0.080(9)
F5 0.135(5) 0.146(6) 0.231(8) -0.040(6) -0.023(5) 0.040(5)
N1 0.104(5) 0.101(6) 0.118(6) 0.016(5) 0.008(5) -0.017(4)
F6 0.182(7) 0.131(6) 0.240(9) -0.063(6) -0.010(6) -0.022(5)
F1 0.117(4) 0.201(7) 0.146(5) -0.057(5) 0.022(4) -0.026(5)
C21 0.182(11) 0.106(8) 0.119(8) -0.011(6) 0.002(8) 0.012(8)
C9 0.105(8) 0.205(14) 0.332(19) 0.148(14) 0.042(10) -0.013(9)
C18 0.137(8) 0.100(7) 0.134(8) -0.014(6) 0.003(7) -0.010(7)
C17 0.149(9) 0.087(7) 0.122(7) -0.018(5) -0.014(7) 0.010(6)
C13 0.126(7) 0.086(7) 0.136(8) 0.002(6) 0.006(6) -0.006(5)
N3 0.108(6) 0.094(6) 0.133(7) 0.017(5) 0.017(5) -0.025(5)
C22 0.202(15) 0.180(14) 0.162(13) -0.050(11) 0.025(12) -0.018(13)
C12 0.117(7) 0.110(8) 0.142(9) 0.017(7) 0.007(7) -0.010(6)
C10 0.138(10) 0.170(13) 0.211(15) 0.075(12) 0.010(10) -0.020(9)
C15 0.138(8) 0.093(7) 0.117(7) -0.011(5) 0.014(6) 0.007(6)
C24 0.177(11) 0.115(9) 0.148(9) -0.015(8) 0.054(8) -0.021(8)
C5 0.119(8) 0.123(9) 0.138(10) 0.019(8) 0.012(8) 0.017(7)
C20 0.161(10) 0.108(8) 0.136(9) -0.018(7) 0.007(8) 0.003(8)
C14 0.122(7) 0.096(7) 0.133(8) 0.014(6) 0.005(6) -0.011(6)
C11 0.117(8) 0.107(8) 0.194(13) 0.023(8) 0.023(8) -0.024(6)
C2 0.099(6) 0.089(7) 0.108(7) 0.012(5) 0.015(5) 0.000(5)
C19 0.155(9) 0.097(7) 0.124(8) -0.013(6) -0.014(7) 0.009(7)
C23 0.28(2) 0.167(15) 0.192(15) 0.005(12) 0.076(16) 0.000(14)
C16 0.123(7) 0.087(7) 0.145(9) 0.002(6) 0.003(7) -0.011(6)
C4 0.121(8) 0.116(9) 0.139(10) 0.028(7) -0.003(7) 0.005(7)
C7A 0.124(10) 0.142(12) 0.111(10) 0.025(8) 0.030(7) -0.003(8)
C8A 0.154(12) 0.134(13) 0.237(17) 0.032(11) 0.031(11) -0.020(11)
C7B 0.123(18) 0.086(18) 0.232(19) -0.017(18) 0.040(16) 0.023(14)
C8B 0.148(17) 0.15(2) 0.215(17) 0.091(18) 0.046(18) -0.045(18)
C6 0.135(9) 0.145(10) 0.148(10) 0.014(7) 0.056(7) 0.014(7)

loop_
_atom_type_symbol
_atom_type_description
_atom_type_scat_dispersion_real
_atom_type_scat_dispersion_imag
_atom_type_scat_source
C C 0.0033 0.0016 'International Tables Vol C Tables 4.2.6.8 and 6.1.1.4'
H H 0.0000 0.0000 'International Tables Vol C Tables 4.2.6.8 and 6.1.1.4'
N N 0.0061 0.0033 'International Tables Vol C Tables 4.2.6.8 and 6.1.1.4'
F F 0.0171 0.0103 'International Tables Vol C Tables 4.2.6.8 and 6.1.1.4'
As As 0.0499 2.0058 'International Tables Vol C Tables 4.2.6.8 and 6.1.1.4'

loop_
_geom_angle_atom_site_label_1
_geom_angle_atom_site_label_2
_geom_angle_atom_site_label_3
_geom_angle
F3 As1 F6 94.2(5)
F3 As1 F2 92.0(6)
F6 As1 F2 91.0(5)
F3 As1 F4 88.5(5)
F6 As1 F4 92.6(5)
F2 As1 F4 176.3(5)
F3 As1 F5 177.6(4)
F6 As1 F5 87.7(4)
F2 As1 F5 89.5(5)
F4 As1 F5 89.9(5)
F3 As1 F1 88.2(4)
F6 As1 F1 177.6(4)
F2 As1 F1 88.5(5)
F4 As1 F1 87.9(4)
F5 As1 F1 89.9(4)
C2 N1 C5 113.6(9)
C2 N1 C6 123.7(9)
C5 N1 C6 119.4(9)
C22 C21 C20 114.1(11)
C22 C21 H21A 108.7
C20 C21 H21A 108.7
C22 C21 H21B 108.7
C20 C21 H21B 108.7
H21A C21 H21B 107.6
C10 C9 C8A 125.8(11)
C10 C9 C8B 102.8(7)
C8A C9 C8B 30.1(9)
C10 C9 H9AA 105.9
C8A C9 H9AA 105.9
C8B C9 H9AA 98.0
C10 C9 H9BA 105.9
C8A C9 H9BA 105.9
C8B C9 H9BA 135.2
H9AA C9 H9BA 106.2
C10 C9 H9AB 122.1
C8A C9 H9AB 108.3
C8B C9 H9AB 117.1
H9AA C9 H9AB 32.9
H9BA C9 H9AB 74.1
C10 C9 H9BB 102.9
C8A C9 H9BB 74.6
C8B C9 H9BB 98.1
H9AA C9 H9BB 142.7
H9BA C9 H9BB 42.3
H9AB C9 H9BB 110.4
C19 C18 C17 116.4(9)
C19 C18 H18A 108.2
C17 C18 H18A 108.2
C19 C18 H18B 108.2
C17 C18 H18B 108.2
H18A C18 H18B 107.3
C16 C17 C18 117.3(9)
C16 C17 H17A 108.0
C18 C17 H17A 108.0
C16 C17 H17B 108.0
C18 C17 H17B 108.0
H17A C17 H17B 107.2
C14 C13 C12 113.6(9)
C14 C13 H13A 108.8
C12 C13 H13A 108.8
C14 C13 H13B 108.8
C12 C13 H13B 108.8
H13A C13 H13B 107.7
C2 N3 C4 108.9(10)
C2 N3 C24 124.2(10)
C4 N3 C24 126.9(11)
C21 C22 C23 115.3(13)
C21 C22 H22A 108.4
C23 C22 H22A 108.4
C21 C22 H22B 108.4
C23 C22 H22B 108.4
H22A C22 H22B 107.5
C11 C12 C13 110.1(9)
C11 C12 H12A 109.6
C13 C12 H12A 109.6
C11 C12 H12B 109.6
C13 C12 H12B 109.6
H12A C12 H12B 108.2
C9 C10 C11 111.6(10)
C9 C10 H10A 109.3
C11 C10 H10A 109.3
C9 C10 H10B 109.3
C11 C10 H10B 109.3
H10A C10 H10B 108.0
C16 C15 C14 114.6(9)
C16 C15 H15A 108.6
C14 C15 H15A 108.6
C16 C15 H15B 108.6
C14 C15 H15B 108.6
H15A C15 H15B 107.6
N3 C24 H24A 109.5
N3 C24 H24B 109.5
H24A C24 H24B 109.5
N3 C24 H24C 109.5
H24A C24 H24C 109.5
H24B C24 H24C 109.5
C4 C5 N1 103.2(11)
C4 C5 H5 128.4
N1 C5 H5 128.4
C19 C20 C21 114.6(10)
C19 C20 H20A 108.6
C21 C20 H20A 108.6
C19 C20 H20B 108.6
C21 C20 H20B 108.6
H20A C20 H20B 107.6
C13 C14 C15 113.0(8)
C13 C14 H14A 109.0
C15 C14 H14A 109.0
C13 C14 H14B 109.0
C15 C14 H14B 109.0
H14A C14 H14B 107.8
C10 C11 C12 106.3(9)
C10 C11 H11A 110.5
C12 C11 H11A 110.5
C10 C11 H11B 110.5
C12 C11 H11B 110.5
H11A C11 H11B 108.7
N1 C2 N3 104.7(8)
N1 C2 H2 127.6
N3 C2 H2 127.6
C20 C19 C18 114.4(9)
C20 C19 H19A 108.7
C18 C19 H19A 108.7
C20 C19 H19B 108.7
C18 C19 H19B 108.7
H19A C19 H19B 107.6
C22 C23 H23A 109.5
C22 C23 H23B 109.5
H23A C23 H23B 109.5
C22 C23 H23C 109.5
H23A C23 H23C 109.5
H23B C23 H23C 109.5
C17 C16 C15 115.5(8)
C17 C16 H16A 108.4
C15 C16 H16A 108.4
C17 C16 H16B 108.4
C15 C16 H16B 108.4
H16A C16 H16B 107.5
C5 C4 N3 109.0(11)
C5 C4 H4 125.5
N3 C4 H4 125.5
C6 C7A C8A 115.1(10)
C6 C7A H7A1 108.5
C8A C7A H7A1 108.5
C6 C7A H7A2 108.5
C8A C7A H7A2 108.5
H7A1 C7A H7A2 107.5
C6 C7A H6AB 36.8
C8A C7A H6AB 150.4
H7A1 C7A H6AB 93.9
H7A2 C7A H6AB 81.7
C9 C8A C7A 106.3(10)
C9 C8A H9BB 37.1
C7A C8A H9BB 142.7
C9 C8A H8A1 110.5
C7A C8A H8A1 110.5
H9BB C8A H8A1 85.5
C9 C8A H8A2 110.5
C7A C8A H8A2 110.5
H9BB C8A H8A2 94.6
H8A1 C8A H8A2 108.7
C8B C7B C6 104.2(11)
C8B C7B H7B1 110.9
C6 C7B H7B1 110.9
C8B C7B H7B2 110.9
C6 C7B H7B2 110.9
H7B1 C7B H7B2 108.9
C7B C8B C9 105.0(8)
C7B C8B H8B1 110.8
C9 C8B H8B1 110.8
C7B C8B H8B2 110.8
C9 C8B H8B2 110.8
H8B1 C8B H8B2 108.8
C7A C6 N1 129.2(10)
C7A C6 C7B 40.7(10)
N1 C6 C7B 100.8(7)
C7A C6 H6AA 105.0
N1 C6 H6AA 105.0
C7B C6 H6AA 88.6
C7A C6 H6BA 105.0
N1 C6 H6BA 105.0
C7B C6 H6BA 145.7
H6AA C6 H6BA 105.9
C7A C6 H6AB 76.6
N1 C6 H6AB 112.4
C7B C6 H6AB 115.5
H6AA C6 H6AB 129.2
H6BA C6 H6AB 32.6
C7A C6 H6BB 116.8
N1 C6 H6BB 107.1
C7B C6 H6BB 111.2
H6AA C6 H6BB 23.9
H6BA C6 H6BB 82.4
H6AB C6 H6BB 109.4

loop_
_geom_bond_atom_site_label_1
_geom_bond_atom_site_label_2
_geom_bond_distance
As1 F3 1.658(7)
As1 F6 1.675(7)
As1 F2 1.676(8)
As1 F4 1.681(7)
As1 F5 1.686(7)
As1 F1 1.713(6)
N1 C2 1.298(5)
N1 C5 1.341(14)
N1 C6 1.482(11)
C21 C22 1.481(12)
C21 C20 1.511(12)
C21 H21A 0.9700
C21 H21B 0.9700
C9 C10 1.461(10)
C9 C8A 1.474(10)
C9 C8B 1.572(5)
C9 H9AA 0.9700
C9 H9BA 0.9700
C9 H9AB 0.9677
C9 H9BB 0.9560
C18 C19 1.505(11)
C18 C17 1.533(11)
C18 H18A 0.9700
C18 H18B 0.9700
C17 C16 1.490(11)
C17 H17A 0.9700
C17 H17B 0.9700
C13 C14 1.505(11)
C13 C12 1.525(11)
C13 H13A 0.9700
C13 H13B 0.9700
N3 C2 1.323(12)
N3 C4 1.348(13)
N3 C24 1.444(14)
C22 C23 1.512(10)
C22 H22A 0.9700
C22 H22B 0.9700
C12 C11 1.510(12)
C12 H12A 0.9700
C12 H12B 0.9700
C10 C11 1.469(9)
C10 H10A 0.9700
C10 H10B 0.9700
C15 C16 1.503(11)
C15 C14 1.513(11)
C15 H15A 0.9700
C15 H15B 0.9700
C24 H24A 0.9600
C24 H24B 0.9600
C24 H24C 0.9600
C5 C4 1.331(16)
C5 H5 0.9300
C20 C19 1.496(11)
C20 H20A 0.9700
C20 H20B 0.9700
C14 H14A 0.9700
C14 H14B 0.9700
C11 H11A 0.9700
C11 H11B 0.9700
C2 H2 0.9300
C19 H19A 0.9700
C19 H19B 0.9700
C23 H23A 0.9600
C23 H23B 0.9600
C23 H23C 0.9600
C16 H16A 0.9700
C16 H16B 0.9700
C4 H4 0.9300
C7A C6 1.465(9)
C7A C8A 1.527(11)
C7A H7A1 0.9700
C7A H7A2 0.9700
C7A H6AB 1.5527
C8A H9BB 1.5282
C8A H8A1 0.9700
C8A H8A2 0.9700
C7B C8B 1.467(8)
C7B C6 1.585(6)
C7B H7B1 0.9700
C7B H7B2 0.9700
C8B H8B1 0.9700
C8B H8B2 0.9700
C6 H6AA 0.9700
C6 H6BA 0.9700
C6 H6AB 0.9560
C6 H6BB 0.9635
